data_7118985
loop_
_publ_author_name
'Tek Long Chan'
'Zuowei Xie'

_publ_section_title
;
 The synthesis, structure and reactivity of an imine-stabilized
 carboranylphosphorus(I) compound
;
_journal_name_full Chem.Commun.
_journal_page_first 7280
_journal_volume 52
_journal_year 2016
_chemical_formula_sum 'C27 H56 B10 N3 P Si2'
_chemical_formula_weight 617.99
_space_group_crystal_system orthorhombic
_space_group_IT_number 61
_space_group_name_Hall '-P 2ac 2ab'
_space_group_name_H-M_alt 'P b c a'
_symmetry_space_group_name_Hall '-P 2ac 2ab'
_symmetry_space_group_name_H-M 'P b c a'
_atom_sites_solution_hydrogens mixed
_audit_creation_method SHELXL-2014/6
_audit_update_record
;
2016-03-09 deposited with the CCDC.
2016-05-10 downloaded from the CCDC.
;
_cell_angle_alpha 90
_cell_angle_beta 90
_cell_angle_gamma 90
_cell_formula_units_Z 8
_cell_length_a 18.6830(10)
_cell_length_b 13.2620(7)
_cell_length_c 31.5134(17)
_cell_measurement_reflns_used 972
_cell_measurement_temperature 296(2)
_cell_measurement_theta_max 15
_cell_measurement_theta_min 15
_cell_volume 7808.2(7)
_computing_cell_refinement 'BRUKER KAPPA APEXII DUO DIFFRACTOMETER'
_computing_data_collection 'BRUKER KAPPA APEXII DUO DIFFRACTOMETER'
_computing_data_reduction 'BRUKER KAPPA APEXII DUO DIFFRACTOMETER'
_computing_molecular_graphics 'BRUKER SHELXTL'
_computing_publication_material 'BRUKER SHELXTL'
_computing_structure_refinement 'SHELXL-2014/6 (Sheldrick, 2014)'
_diffrn_ambient_temperature 296(2)
_diffrn_measured_fraction_theta_full 1.000
_diffrn_measured_fraction_theta_max 1.000
_diffrn_measurement_device_type 'BRUKER KAPPA APEXII DUO DIFFRACTOMETER'
_diffrn_measurement_method 'PHI & OMEGA SCAN'
_diffrn_radiation_type MoK\a
_diffrn_radiation_wavelength 0.71073
_diffrn_reflns_av_R_equivalents 0.1073
_diffrn_reflns_av_unetI/netI 0.0407
_diffrn_reflns_Laue_measured_fraction_full 1.000
_diffrn_reflns_Laue_measured_fraction_max 1.000
_diffrn_reflns_limit_h_max 22
_diffrn_reflns_limit_h_min -22
_diffrn_reflns_limit_k_max 15
_diffrn_reflns_limit_k_min -15
_diffrn_reflns_limit_l_max 37
_diffrn_reflns_limit_l_min -37
_diffrn_reflns_number 150252
_diffrn_reflns_point_group_measured_fraction_full 1.000
_diffrn_reflns_point_group_measured_fraction_max 1.000
_diffrn_reflns_theta_full 25.242
_diffrn_reflns_theta_max 25.250
_diffrn_reflns_theta_min 1.691
_exptl_absorpt_coefficient_mu 0.154
_exptl_absorpt_correction_T_max 0.7456
_exptl_absorpt_correction_T_min 0.6017
_exptl_absorpt_correction_type multi-scan
_exptl_crystal_colour colourless
_exptl_crystal_density_diffrn 1.051
_exptl_crystal_description block
_exptl_crystal_F_000 2656
_exptl_crystal_size_max 0.500
_exptl_crystal_size_mid 0.400
_exptl_crystal_size_min 0.300
_refine_diff_density_max 0.555
_refine_diff_density_min -0.445
_refine_diff_density_rms 0.048
_refine_ls_extinction_coef .
_refine_ls_extinction_method none
_refine_ls_goodness_of_fit_ref 1.010
_refine_ls_hydrogen_treatment mixed
_refine_ls_matrix_type full
_refine_ls_number_parameters 396
_refine_ls_number_reflns 7065
_refine_ls_number_restraints 1
_refine_ls_restrained_S_all 1.010
_refine_ls_R_factor_all 0.1083
_refine_ls_R_factor_gt 0.0601
_refine_ls_shift/su_max 0.006
_refine_ls_shift/su_mean 0.000
_refine_ls_structure_factor_coef Fsqd
_refine_ls_weighting_details 'w=1/[\s^2^(Fo^2^)+(0.0706P)^2^+8.2722P] where P=(Fo^2^+2Fc^2^)/3'
_refine_ls_weighting_scheme calc
_refine_ls_wR_factor_gt 0.1450
_refine_ls_wR_factor_ref 0.1773
_reflns_Friedel_coverage 0.000
_reflns_Friedel_fraction_full .
_reflns_Friedel_fraction_max .
_reflns_number_gt 4394
_reflns_number_total 7065
_reflns_threshold_expression 'I > 2\s(I)'
_cod_data_source_file c6cc03368g2.cif
_cod_data_source_block 7
_cod_database_code 7118985
_shelx_space_group_comment
;
The symmetry employed for this shelxl refinement is uniquely defined
by the following loop, which should always be used as a source of
symmetry information in preference to the above space-group names.
They are only intended as comments.
;
_shelx_estimated_absorpt_t_min 0.927
_shelx_estimated_absorpt_t_max 0.955
_shelxl_version_number 2014/6

loop_
_space_group_symop_operation_xyz
'x, y, z'
'-x+1/2, -y, z+1/2'
'-x, y+1/2, -z+1/2'
'x+1/2, -y+1/2, -z'
'-x, -y, -z'
'x-1/2, y, -z-1/2'
'x, -y-1/2, z-1/2'
'-x-1/2, y-1/2, z'

loop_
_atom_site_label
_atom_site_type_symbol
_atom_site_fract_x
_atom_site_fract_y
_atom_site_fract_z
_atom_site_U_iso_or_equiv
_atom_site_adp_type
_atom_site_occupancy
_atom_site_site_symmetry_order
_atom_site_calc_flag
_atom_site_refinement_flags_posn
_atom_site_refinement_flags_adp
_atom_site_refinement_flags_occupancy
_atom_site_disorder_assembly
_atom_site_disorder_group
P1 P 0.53002(5) 0.75528(6) 0.12312(2) 0.0413(2) Uani 1 1 d . . . . .
Si1 Si 0.29769(6) 0.70547(10) 0.13232(3) 0.0673(3) Uani 1 1 d . . . . .
Si2 Si 0.46776(6) 0.56795(7) 0.08037(3) 0.0542(3) Uani 1 1 d . . . . .
N1 N 0.60349(13) 0.93663(18) 0.12536(7) 0.0387(6) Uani 1 1 d . . . . .
N3 N 0.39998(15) 0.8164(2) 0.09986(8) 0.0530(7) Uani 1 1 d . . . . .
C1 C 0.59853(17) 0.8880(2) 0.19644(9) 0.0417(7) Uani 1 1 d . . . . .
C2 C 0.53697(17) 0.7979(2) 0.18076(9) 0.0399(7) Uani 1 1 d . . . . .
C11 C 0.63801(16) 0.9432(2) 0.15972(9) 0.0408(7) Uani 1 1 d . . . . .
C12 C 0.71123(18) 0.9944(3) 0.16833(10) 0.0579(9) Uani 1 1 d . . . . .
C13 C 0.7355(2) 1.0602(3) 0.13067(12) 0.0770(13) Uani 1 1 d . . . . .
H13A H 0.7373 1.0198 0.1054 0.116 Uiso 1 1 calc R U . . .
H13B H 0.7021 1.1144 0.1267 0.116 Uiso 1 1 calc R U . . .
H13C H 0.7821 1.0873 0.1364 0.116 Uiso 1 1 calc R U . . .
C14 C 0.7099(2) 1.0652(3) 0.20711(12) 0.0827(14) Uani 1 1 d . . . . .
H14A H 0.6950 1.0281 0.2317 0.124 Uiso 1 1 calc R U . . .
H14B H 0.7569 1.0923 0.2117 0.124 Uiso 1 1 calc R U . . .
H14C H 0.6769 1.1193 0.2020 0.124 Uiso 1 1 calc R U . . .
C15 C 0.7677(2) 0.9104(4) 0.17397(14) 0.0882(14) Uani 1 1 d . . . . .
H15A H 0.7676 0.8674 0.1495 0.132 Uiso 1 1 calc R U . . .
H15B H 0.8142 0.9402 0.1772 0.132 Uiso 1 1 calc R U . . .
H15C H 0.7565 0.8714 0.1988 0.132 Uiso 1 1 calc R U . . .
C16 C 0.61515(16) 0.9819(2) 0.08464(9) 0.0432(7) Uani 1 1 d . . . . .
C17 C 0.5791(2) 1.0727(3) 0.07643(11) 0.0564(9) Uani 1 1 d . . . . .
C18 C 0.5840(3) 1.1111(3) 0.03555(13) 0.0809(13) Uani 1 1 d . . . . .
H18A H 0.5614 1.1718 0.0293 0.097 Uiso 1 1 calc R U . . .
C19 C 0.6209(3) 1.0625(4) 0.00416(13) 0.0919(15) Uani 1 1 d . . . . .
H19A H 0.6233 1.0902 -0.0229 0.110 Uiso 1 1 calc R U . . .
C20 C 0.6543(2) 0.9730(3) 0.01272(11) 0.0733(12) Uani 1 1 d . . . . .
H20A H 0.6791 0.9404 -0.0089 0.088 Uiso 1 1 calc R U . . .
C21 C 0.65217(19) 0.9297(3) 0.05285(10) 0.0519(9) Uani 1 1 d . . . . .
C22 C 0.5371(2) 1.1310(3) 0.11001(13) 0.0697(11) Uani 1 1 d . . . . .
H22A H 0.5437 1.0959 0.1371 0.084 Uiso 1 1 calc R U . . .
C23 C 0.4574(3) 1.1335(4) 0.1009(2) 0.127(2) Uani 1 1 d . . . . .
H23A H 0.4400 1.0660 0.0972 0.190 Uiso 1 1 calc R U . . .
H23B H 0.4329 1.1647 0.1243 0.190 Uiso 1 1 calc R U . . .
H23C H 0.4488 1.1716 0.0755 0.190 Uiso 1 1 calc R U . . .
C24 C 0.5637(3) 1.2376(3) 0.11573(16) 0.1016(16) Uani 1 1 d . . . . .
H24A H 0.6141 1.2367 0.1215 0.152 Uiso 1 1 calc R U . . .
H24B H 0.5549 1.2754 0.0903 0.152 Uiso 1 1 calc R U . . .
H24C H 0.5389 1.2685 0.1390 0.152 Uiso 1 1 calc R U . . .
C25 C 0.6901(2) 0.8298(3) 0.05978(11) 0.0626(10) Uani 1 1 d . . . . .
H25A H 0.6840 0.8108 0.0896 0.075 Uiso 1 1 calc R U . . .
C26 C 0.7708(2) 0.8372(4) 0.05074(14) 0.0952(15) Uani 1 1 d . . . . .
H26A H 0.7927 0.7727 0.0555 0.143 Uiso 1 1 calc R U . . .
H26B H 0.7781 0.8572 0.0218 0.143 Uiso 1 1 calc R U . . .
H26C H 0.7919 0.8863 0.0693 0.143 Uiso 1 1 calc R U . . .
C27 C 0.6584(3) 0.7461(3) 0.03249(14) 0.0919(15) Uani 1 1 d . . . . .
H27A H 0.6837 0.6844 0.0377 0.138 Uiso 1 1 calc R U . . .
H27B H 0.6088 0.7374 0.0395 0.138 Uiso 1 1 calc R U . . .
H27C H 0.6628 0.7639 0.0031 0.138 Uiso 1 1 calc R U . . .
C28 C 0.38751(15) 0.7246(2) 0.11696(8) 0.0319(6) Uani 1 1 d . . . . .
C29 C 0.2447(3) 0.6742(6) 0.08444(16) 0.147(3) Uani 1 1 d . . . . .
H29A H 0.1956 0.6636 0.0923 0.221 Uiso 1 1 calc R U . . .
H29B H 0.2476 0.7288 0.0645 0.221 Uiso 1 1 calc R U . . .
H29C H 0.2634 0.6139 0.0717 0.221 Uiso 1 1 calc R U . . .
C30 C 0.2969(3) 0.6043(4) 0.17229(15) 0.0982(16) Uani 1 1 d . . . . .
H30A H 0.2486 0.5921 0.1813 0.147 Uiso 1 1 calc R U . . .
H30B H 0.3164 0.5438 0.1602 0.147 Uiso 1 1 calc R U . . .
H30C H 0.3254 0.6242 0.1962 0.147 Uiso 1 1 calc R U . . .
C31 C 0.2633(3) 0.8228(4) 0.15560(18) 0.121(2) Uani 1 1 d . . . . .
H31A H 0.2144 0.8133 0.1641 0.182 Uiso 1 1 calc R U . . .
H31B H 0.2916 0.8405 0.1799 0.182 Uiso 1 1 calc R U . . .
H31C H 0.2659 0.8759 0.1350 0.182 Uiso 1 1 calc R U . . .
C32 C 0.45306(18) 0.6660(2) 0.12411(10) 0.0453(8) Uani 1 1 d . . . . .
C33 C 0.5575(2) 0.5118(3) 0.08847(15) 0.0811(13) Uani 1 1 d . . . . .
H33A H 0.5932 0.5636 0.0864 0.122 Uiso 1 1 calc R U . . .
H33B H 0.5596 0.4813 0.1161 0.122 Uiso 1 1 calc R U . . .
H33C H 0.5660 0.4616 0.0671 0.122 Uiso 1 1 calc R U . . .
C34 C 0.4581(3) 0.6310(3) 0.02778(11) 0.0784(12) Uani 1 1 d . . . . .
H34A H 0.4108 0.6587 0.0253 0.118 Uiso 1 1 calc R U . . .
H34B H 0.4928 0.6842 0.0254 0.118 Uiso 1 1 calc R U . . .
H34C H 0.4659 0.5826 0.0056 0.118 Uiso 1 1 calc R U . . .
C35 C 0.4003(3) 0.4658(3) 0.08457(15) 0.0903(14) Uani 1 1 d . . . . .
H35A H 0.3533 0.4934 0.0805 0.136 Uiso 1 1 calc R U . . .
H35B H 0.4095 0.4157 0.0633 0.136 Uiso 1 1 calc R U . . .
H35C H 0.4031 0.4354 0.1122 0.136 Uiso 1 1 calc R U . . .
N2 N 0.4669(2) 0.8419(3) 0.09957(10) 0.0732(10) Uani 1 1 d D . . . .
B3 B 0.6173(2) 0.7628(3) 0.20470(12) 0.0566(11) Uani 1 1 d . . . . .
H3 H 0.6606 0.7231 0.1880 0.068 Uiso 1 1 calc R U . . .
B4 B 0.6341(3) 0.8554(3) 0.24468(12) 0.0625(12) Uani 1 1 d . . . . .
H4 H 0.6887 0.8751 0.2549 0.075 Uiso 1 1 calc R U . . .
B5 B 0.5662(2) 0.9481(3) 0.24043(12) 0.0575(11) Uani 1 1 d . . . . .
H5 H 0.5763 1.0281 0.2475 0.069 Uiso 1 1 calc R U . . .
B6 B 0.5066(2) 0.9113(3) 0.19886(12) 0.0479(9) Uani 1 1 d . . . . .
H6 H 0.4791 0.9666 0.1786 0.057 Uiso 1 1 calc R U . . .
B7 B 0.5348(3) 0.7034(3) 0.21743(12) 0.0624(12) Uani 1 1 d . . . . .
H7 H 0.5248 0.6238 0.2095 0.075 Uiso 1 1 calc R U . . .
B8 B 0.5946(3) 0.7392(4) 0.25843(13) 0.0801(16) Uani 1 1 d . . . . .
H8 H 0.6235 0.6828 0.2774 0.096 Uiso 1 1 calc R U . . .
B9 B 0.5628(3) 0.8532(4) 0.28048(13) 0.0789(16) Uani 1 1 d . . . . .
H9 H 0.5705 0.8715 0.3142 0.095 Uiso 1 1 calc R U . . .
B10 B 0.4834(3) 0.8886(4) 0.25285(13) 0.0701(14) Uani 1 1 d . . . . .
H10 H 0.4396 0.9299 0.2684 0.084 Uiso 1 1 calc R U . . .
B11 B 0.4667(2) 0.7953(3) 0.21420(12) 0.0563(11) Uani 1 1 d . . . . .
H11 H 0.4119 0.7757 0.2045 0.068 Uiso 1 1 calc R U . . .
B12 B 0.5018(3) 0.7590(4) 0.26430(13) 0.0778(15) Uani 1 1 d . . . . .
H12 H 0.4700 0.7158 0.2874 0.093 Uiso 1 1 calc R U . . .
H32A H 0.4539(14) 0.635(2) 0.1482(9) 0.030(8) Uiso 1 1 d . . . . .
H3A H 0.482(2) 0.8996(18) 0.0874(12) 0.085(14) Uiso 1 1 d D . . . .

loop_
_atom_site_aniso_label
_atom_site_aniso_U_11
_atom_site_aniso_U_22
_atom_site_aniso_U_33
_atom_site_aniso_U_23
_atom_site_aniso_U_13
_atom_site_aniso_U_12
P1 0.0492(5) 0.0440(5) 0.0307(4) -0.0023(3) -0.0012(4) -0.0020(4)
Si1 0.0511(6) 0.0998(9) 0.0508(6) 0.0054(6) 0.0015(5) -0.0032(6)
Si2 0.0685(7) 0.0473(6) 0.0469(5) -0.0088(4) -0.0080(5) -0.0007(5)
N1 0.0429(14) 0.0385(14) 0.0347(13) 0.0031(11) 0.0024(11) 0.0013(11)
N3 0.0461(17) 0.067(2) 0.0459(16) 0.0062(14) -0.0082(13) -0.0036(15)
C1 0.0517(19) 0.0435(18) 0.0298(15) -0.0017(13) -0.0006(14) -0.0073(15)
C2 0.0523(19) 0.0379(17) 0.0293(14) 0.0017(13) -0.0014(13) -0.0044(15)
C11 0.0428(17) 0.0403(17) 0.0393(17) -0.0014(14) 0.0039(14) -0.0011(14)
C12 0.052(2) 0.078(3) 0.0437(19) -0.0010(18) 0.0016(16) -0.0202(19)
C13 0.069(3) 0.104(3) 0.058(2) -0.001(2) 0.003(2) -0.042(2)
C14 0.090(3) 0.099(3) 0.059(2) -0.015(2) 0.002(2) -0.049(3)
C15 0.052(2) 0.139(4) 0.074(3) 0.001(3) -0.012(2) -0.001(3)
C16 0.0443(18) 0.0474(19) 0.0379(16) 0.0068(14) -0.0015(14) -0.0046(15)
C17 0.064(2) 0.051(2) 0.054(2) 0.0156(17) -0.0005(17) -0.0070(18)
C18 0.105(4) 0.074(3) 0.064(3) 0.030(2) -0.004(2) 0.006(3)
C19 0.128(4) 0.105(4) 0.042(2) 0.028(2) 0.002(3) 0.000(3)
C20 0.093(3) 0.088(3) 0.038(2) 0.008(2) 0.008(2) 0.003(3)
C21 0.058(2) 0.061(2) 0.0364(17) 0.0017(16) 0.0016(15) -0.0044(18)
C22 0.077(3) 0.054(2) 0.077(3) 0.021(2) 0.018(2) 0.014(2)
C23 0.086(4) 0.105(4) 0.189(6) -0.015(4) 0.006(4) 0.032(3)
C24 0.142(5) 0.066(3) 0.097(4) 0.000(3) 0.035(3) -0.006(3)
C25 0.067(2) 0.077(3) 0.045(2) -0.0017(18) 0.0111(18) 0.008(2)
C26 0.067(3) 0.137(4) 0.081(3) -0.009(3) 0.012(2) 0.017(3)
C27 0.115(4) 0.084(3) 0.077(3) -0.017(3) 0.033(3) -0.004(3)
C28 0.0353(15) 0.0337(16) 0.0265(14) 0.0048(12) -0.0017(12) -0.0019(12)
C29 0.069(3) 0.288(9) 0.085(3) -0.003(5) -0.024(3) -0.020(5)
C30 0.107(4) 0.106(4) 0.081(3) 0.017(3) 0.020(3) -0.029(3)
C31 0.097(4) 0.138(5) 0.129(5) 0.015(4) 0.046(3) 0.049(4)
C32 0.061(2) 0.0438(19) 0.0310(16) 0.0024(15) -0.0046(15) -0.0054(15)
C33 0.093(3) 0.056(2) 0.095(3) -0.015(2) -0.013(3) 0.017(2)
C34 0.106(3) 0.085(3) 0.044(2) -0.011(2) -0.006(2) 0.008(3)
C35 0.110(4) 0.067(3) 0.094(3) -0.022(2) -0.010(3) -0.026(3)
N2 0.094(3) 0.071(2) 0.055(2) 0.0123(17) -0.0092(18) -0.004(2)
B3 0.072(3) 0.051(2) 0.047(2) 0.0062(18) -0.020(2) 0.005(2)
B4 0.081(3) 0.075(3) 0.032(2) 0.0054(19) -0.014(2) -0.019(2)
B5 0.071(3) 0.061(3) 0.040(2) -0.0154(19) 0.012(2) -0.020(2)
B6 0.050(2) 0.049(2) 0.045(2) -0.0091(17) 0.0083(17) -0.0052(18)
B7 0.098(3) 0.051(2) 0.038(2) 0.0131(18) -0.013(2) -0.015(2)
B8 0.120(4) 0.078(3) 0.042(2) 0.021(2) -0.027(3) -0.026(3)
B9 0.111(4) 0.094(4) 0.032(2) -0.004(2) 0.001(2) -0.044(3)
B10 0.082(3) 0.082(3) 0.047(2) -0.020(2) 0.023(2) -0.026(3)
B11 0.069(3) 0.064(3) 0.037(2) -0.0032(18) 0.0106(19) -0.023(2)
B12 0.112(4) 0.088(3) 0.033(2) 0.005(2) 0.003(2) -0.043(3)

loop_
_atom_type_symbol
_atom_type_description
_atom_type_scat_dispersion_real
_atom_type_scat_dispersion_imag
_atom_type_scat_source
C C 0.0033 0.0016 'International Tables Vol C Tables 4.2.6.8 and 6.1.1.4'
H H 0.0000 0.0000 'International Tables Vol C Tables 4.2.6.8 and 6.1.1.4'
B B 0.0013 0.0007 'International Tables Vol C Tables 4.2.6.8 and 6.1.1.4'
N N 0.0061 0.0033 'International Tables Vol C Tables 4.2.6.8 and 6.1.1.4'
Si Si 0.0817 0.0704 'International Tables Vol C Tables 4.2.6.8 and 6.1.1.4'
P P 0.1023 0.0942 'International Tables Vol C Tables 4.2.6.8 and 6.1.1.4'

loop_
_geom_angle_atom_site_label_1
_geom_angle_atom_site_label_2
_geom_angle_atom_site_label_3
_geom_angle
_geom_angle_site_symmetry_1
_geom_angle_site_symmetry_3
N2 P1 C32 84.68(17) . .
N2 P1 C2 104.32(15) . .
C32 P1 C2 103.00(14) . .
C28 Si1 C31 108.7(2) . .
C28 Si1 C30 107.43(19) . .
C31 Si1 C30 110.0(2) . .
C28 Si1 C29 108.5(2) . .
C31 Si1 C29 109.2(3) . .
C30 Si1 C29 113.0(3) . .
C33 Si2 C35 108.2(2) . .
C33 Si2 C34 113.0(2) . .
C35 Si2 C34 109.0(2) . .
C33 Si2 C32 107.67(17) . .
C35 Si2 C32 110.30(18) . .
C34 Si2 C32 108.75(17) . .
C11 N1 C16 131.4(3) . .
N2 N3 C28 113.9(3) . .
C11 C1 B5 123.5(3) . .
C11 C1 B4 126.5(3) . .
B5 C1 B4 62.3(2) . .
C11 C1 B3 118.1(3) . .
B5 C1 B3 113.6(3) . .
B4 C1 B3 62.8(2) . .
C11 C1 C2 115.3(2) . .
B5 C1 C2 108.6(2) . .
B4 C1 C2 109.7(2) . .
B3 C1 C2 60.8(2) . .
C11 C1 B6 114.6(2) . .
B5 C1 B6 62.3(2) . .
B4 C1 B6 112.8(3) . .
B3 C1 B6 111.4(3) . .
C2 C1 B6 58.75(19) . .
B11 C2 B7 62.7(2) . .
B11 C2 B6 63.2(2) . .
B7 C2 B6 114.4(3) . .
B11 C2 C1 110.7(2) . .
B7 C2 C1 109.3(2) . .
B6 C2 C1 61.07(19) . .
B11 C2 B3 113.3(3) . .
B7 C2 B3 62.1(2) . .
B6 C2 B3 112.1(3) . .
C1 C2 B3 59.2(2) . .
B11 C2 P1 122.5(2) . .
B7 C2 P1 115.2(2) . .
B6 C2 P1 123.9(2) . .
C1 C2 P1 121.45(19) . .
B3 C2 P1 113.1(2) . .
N1 C11 C12 129.1(3) . .
N1 C11 C1 111.3(3) . .
C12 C11 C1 119.6(3) . .
C14 C12 C13 105.7(3) . .
C14 C12 C15 111.1(3) . .
C13 C12 C15 107.2(3) . .
C14 C12 C11 113.0(3) . .
C13 C12 C11 111.9(3) . .
C15 C12 C11 107.9(3) . .
C21 C16 C17 122.0(3) . .
C21 C16 N1 120.5(3) . .
C17 C16 N1 116.8(3) . .
C18 C17 C16 117.0(4) . .
C18 C17 C22 119.4(3) . .
C16 C17 C22 123.6(3) . .
C19 C18 C17 122.1(4) . .
C18 C19 C20 119.8(4) . .
C19 C20 C21 121.7(4) . .
C20 C21 C16 117.4(3) . .
C20 C21 C25 118.6(3) . .
C16 C21 C25 124.0(3) . .
C24 C22 C23 108.9(4) . .
C24 C22 C17 112.8(3) . .
C23 C22 C17 112.6(4) . .
C21 C25 C27 111.9(3) . .
C21 C25 C26 112.0(4) . .
C27 C25 C26 108.8(3) . .
N3 C28 C32 113.2(3) . .
N3 C28 Si1 113.7(2) . .
C32 C28 Si1 132.5(2) . .
C28 C32 P1 107.8(2) . .
C28 C32 Si2 111.6(2) . .
P1 C32 Si2 107.99(17) . .
N3 N2 P1 117.4(3) . .
C1 B3 C2 60.01(19) . .
C1 B3 B8 105.5(3) . .
C2 B3 B8 104.7(3) . .
C1 B3 B7 106.6(3) . .
C2 B3 B7 57.9(2) . .
B8 B3 B7 59.9(3) . .
C1 B3 B4 58.6(2) . .
C2 B3 B4 105.8(3) . .
B8 B3 B4 59.3(2) . .
B7 B3 B4 107.3(3) . .
C1 B4 B9 106.3(3) . .
C1 B4 B8 106.0(3) . .
B9 B4 B8 60.5(3) . .
C1 B4 B5 58.7(2) . .
B9 B4 B5 60.9(3) . .
B8 B4 B5 109.0(3) . .
C1 B4 B3 58.7(2) . .
B9 B4 B3 108.1(3) . .
B8 B4 B3 59.9(2) . .
B5 B4 B3 107.3(3) . .
C1 B5 B4 59.0(2) . .
C1 B5 B10 106.2(3) . .
B4 B5 B10 107.3(3) . .
C1 B5 B9 104.9(3) . .
B4 B5 B9 58.8(3) . .
B10 B5 B9 60.0(3) . .
C1 B5 B6 59.9(2) . .
B4 B5 B6 108.2(3) . .
B10 B5 B6 59.9(2) . .
B9 B5 B6 107.7(3) . .
C2 B6 C1 60.18(19) . .
C2 B6 B11 57.8(2) . .
C1 B6 B11 105.8(3) . .
C2 B6 B10 104.6(3) . .
C1 B6 B10 104.6(3) . .
B11 B6 B10 59.4(2) . .
C2 B6 B5 106.2(3) . .
C1 B6 B5 57.9(2) . .
B11 B6 B5 107.4(3) . .
B10 B6 B5 59.9(2) . .
C2 B7 B12 105.6(3) . .
C2 B7 B11 58.0(2) . .
B12 B7 B11 60.5(3) . .
C2 B7 B8 106.4(3) . .
B12 B7 B8 59.9(3) . .
B11 B7 B8 108.1(3) . .
C2 B7 B3 60.0(2) . .
B12 B7 B3 107.9(3) . .
B11 B7 B3 107.8(3) . .
B8 B7 B3 59.9(2) . .
B4 B8 B12 107.9(4) . .
B4 B8 B9 59.3(3) . .
B12 B8 B9 60.0(3) . .
B4 B8 B7 108.6(3) . .
B12 B8 B7 59.8(3) . .
B9 B8 B7 107.7(4) . .
B4 B8 B3 60.7(2) . .
B12 B8 B3 108.0(3) . .
B9 B8 B3 107.8(3) . .
B7 B8 B3 60.2(2) . .
B4 B9 B8 60.2(3) . .
B4 B9 B12 108.5(3) . .
B8 B9 B12 59.9(3) . .
B4 B9 B10 108.3(3) . .
B8 B9 B10 108.2(3) . .
B12 B9 B10 60.5(3) . .
B4 B9 B5 60.2(2) . .
B8 B9 B5 108.3(3) . .
B12 B9 B5 108.5(3) . .
B10 B9 B5 59.9(3) . .
B11 B10 B5 108.2(3) . .
B11 B10 B6 60.2(2) . .
B5 B10 B6 60.2(2) . .
B11 B10 B9 107.4(4) . .
B5 B10 B9 60.1(3) . .
B6 B10 B9 108.0(3) . .
B11 B10 B12 60.0(2) . .
B5 B10 B12 107.7(4) . .
B6 B10 B12 108.0(3) . .
B9 B10 B12 59.3(3) . .
C2 B11 B7 59.2(2) . .
C2 B11 B10 106.3(3) . .
B7 B11 B10 108.5(3) . .
C2 B11 B12 105.9(3) . .
B7 B11 B12 59.7(3) . .
B10 B11 B12 60.7(3) . .
C2 B11 B6 58.97(19) . .
B7 B11 B6 108.1(3) . .
B10 B11 B6 60.4(2) . .
B12 B11 B6 108.8(3) . .
B7 B12 B8 60.4(3) . .
B7 B12 B9 108.2(3) . .
B8 B12 B9 60.0(3) . .
B7 B12 B11 59.8(2) . .
B8 B12 B11 108.0(3) . .
B9 B12 B11 107.7(3) . .
B7 B12 B10 107.5(3) . .
B8 B12 B10 108.1(3) . .
B9 B12 B10 60.2(3) . .
B11 B12 B10 59.3(2) . .

loop_
_geom_bond_atom_site_label_1
_geom_bond_atom_site_label_2
_geom_bond_distance
_geom_bond_site_symmetry_2
P1 N2 1.806(4) .
P1 C32 1.863(3) .
P1 C2 1.907(3) .
Si1 C28 1.765(3) .
Si1 C31 1.836(5) .
Si1 C30 1.841(5) .
Si1 C29 1.852(5) .
Si2 C33 1.851(4) .
Si2 C35 1.856(4) .
Si2 C34 1.865(4) .
Si2 C32 1.915(3) .
N1 C11 1.263(4) .
N1 C16 1.434(4) .
N3 N2 1.295(4) .
N3 C28 1.352(4) .
C1 C11 1.555(4) .
C1 B5 1.709(5) .
C1 B4 1.715(5) .
C1 B3 1.717(5) .
C1 C2 1.731(4) .
C1 B6 1.746(5) .
C2 B11 1.683(5) .
C2 B7 1.705(5) .
C2 B6 1.705(5) .
C2 B3 1.743(5) .
C11 C12 1.551(4) .
C12 C14 1.541(5) .
C12 C13 1.541(5) .
C12 C15 1.545(6) .
C16 C21 1.401(4) .
C16 C17 1.404(5) .
C17 C18 1.388(5) .
C17 C22 1.527(5) .
C18 C19 1.367(6) .
C19 C20 1.368(6) .
C20 C21 1.390(5) .
C21 C25 1.518(5) .
C22 C24 1.510(6) .
C22 C23 1.517(6) .
C25 C27 1.524(5) .
C25 C26 1.538(5) .
C28 C32 1.467(4) .
B3 B8 1.773(6) .
B3 B7 1.778(6) .
B3 B4 1.787(6) .
B4 B9 1.746(7) .
B4 B8 1.763(6) .
B4 B5 1.772(7) .
B5 B10 1.781(6) .
B5 B9 1.784(6) .
B5 B6 1.787(5) .
B6 B11 1.777(5) .
B6 B10 1.781(5) .
B7 B12 1.762(6) .
B7 B11 1.764(7) .
B7 B8 1.773(6) .
B8 B12 1.764(8) .
B8 B9 1.766(8) .
B9 B12 1.767(6) .
B9 B10 1.783(8) .
B10 B11 1.764(6) .
B10 B12 1.789(7) .
B11 B12 1.775(6) .
